data_2311097
loop_
_publ_author_name
'Clabbers, Max T. B.'
'Gruene, Tim'
'van Genderen, Eric'
'Abrahams, Jan Pieter'

_publ_section_title
;
 Reducing dynamical electron scattering reveals hydrogen atoms
;
_journal_issue 1
_journal_name_full 'Acta Crystallographica Section A'
_journal_page_first 82
_journal_page_last 93
_journal_paper_doi 10.1107/S2053273318013918
_journal_volume 75
_journal_year 2019
_chemical_formula_sum 'C18 H16 N2 O6 S2'
_chemical_formula_weight 420.45
_space_group_crystal_system orthorhombic
_space_group_IT_number 19
_space_group_name_Hall 'P 2ac 2ab'
_space_group_name_H-M_alt 'P 21 21 21'
_symmetry_space_group_name_Hall 'P 2ac 2ab'
_symmetry_space_group_name_H-M 'P 21 21 21'
_atom_sites_solution_hydrogens geom
_audit_creation_method SHELXL-2014/7
_cell_angle_alpha 90
_cell_angle_beta 90
_cell_angle_gamma 90
_cell_formula_units_Z 4
_cell_length_a 10.996(2)
_cell_length_b 12.452(2)
_cell_length_c 13.218(3)
_cell_measurement_reflns_used 12039
_cell_measurement_temperature 77
_cell_volume 1809.8(6)
_computing_structure_refinement 'SHELXL-2014/7 (Sheldrick, 2014)'
_diffrn_ambient_temperature 77
_diffrn_measured_fraction_theta_full 0.923
_diffrn_measured_fraction_theta_max 0.895
_diffrn_measurement_device_type 'FEI Polara TEM'
_diffrn_measurement_method 'Rotation method'
_diffrn_radiation_type 'Electron diffraction'
_diffrn_radiation_wavelength 0.02508
_diffrn_reflns_av_R_equivalents 0.1904
_diffrn_reflns_av_unetI/netI 0.1665
_diffrn_reflns_Laue_measured_fraction_full 0.923
_diffrn_reflns_Laue_measured_fraction_max 0.895
_diffrn_reflns_limit_h_max 12
_diffrn_reflns_limit_h_min -11
_diffrn_reflns_limit_k_max 14
_diffrn_reflns_limit_k_min -15
_diffrn_reflns_limit_l_max 15
_diffrn_reflns_limit_l_min -15
_diffrn_reflns_number 12039
_diffrn_reflns_point_group_measured_fraction_full 0.906
_diffrn_reflns_point_group_measured_fraction_max 0.873
_diffrn_reflns_theta_full 0.862
_diffrn_reflns_theta_max 0.877
_diffrn_reflns_theta_min 0.079
_diffrn_source 'FEG 200[kV]'
_exptl_absorpt_coefficient_mu 0.083
_exptl_crystal_density_diffrn 1.543
_exptl_crystal_F_000 321
_refine_diff_density_max 0.201
_refine_diff_density_min -0.215
_refine_diff_density_rms 0.059
_refine_ls_abs_structure_details
;
 All f" are zero, so absolute structure could not be determined
;
_refine_ls_extinction_method none
_refine_ls_goodness_of_fit_ref 1.109
_refine_ls_hydrogen_treatment mixed
_refine_ls_matrix_type full
_refine_ls_number_parameters 259
_refine_ls_number_reflns 2998
_refine_ls_number_restraints 267
_refine_ls_restrained_S_all 1.072
_refine_ls_R_factor_all 0.1721
_refine_ls_R_factor_gt 0.1543
_refine_ls_shift/su_max 0.034
_refine_ls_shift/su_mean 0.000
_refine_ls_structure_factor_coef Fsqd
_refine_ls_weighting_details 'w=1/[\s^2^(Fo^2^)+(0.1854P)^2^+0.9670P] where P=(Fo^2^+2Fc^2^)/3'
_refine_ls_weighting_scheme calc
_refine_ls_wR_factor_gt 0.3760
_refine_ls_wR_factor_ref 0.3896
_reflns_Friedel_coverage 0.702
_reflns_Friedel_fraction_full 0.883
_reflns_Friedel_fraction_max 0.843
_reflns_number_gt 2342
_reflns_number_total 2998
_reflns_threshold_expression 'I > 2\s(I)'
_cod_data_source_file td5055sup1.cif
_cod_data_source_block EPICZA
_cod_depositor_comments
;
Adding full bibliography for 2311096--2311097.cif.

2019-09-09
Absurd Z value and formula changed to correct values
                 miguel
;
_cod_original_formula_sum 'C3.27 H2.91 N0.36 O1.09 S0.36'
_cod_original_formula_weight 76.42
_cod_original_formula_units_Z 22
_cod_database_code 2311097
_cod_database_fobs_code 2311097
_shelx_shelxl_version_number 2014/7
_shelx_space_group_comment
;
The symmetry employed for this shelxl refinement is uniquely defined
by the following loop, which should always be used as a source of
symmetry information in preference to the above space-group names.
They are only intended as comments.
;

loop_
_space_group_symop_operation_xyz
'x, y, z'
'-x+1/2, -y, z+1/2'
'-x, y+1/2, -z+1/2'
'x+1/2, -y+1/2, -z'

loop_
_atom_site_label
_atom_site_type_symbol
_atom_site_fract_x
_atom_site_fract_y
_atom_site_fract_z
_atom_site_U_iso_or_equiv
_atom_site_adp_type
_atom_site_occupancy
_atom_site_site_symmetry_order
_atom_site_calc_flag
_atom_site_refinement_flags_posn
_atom_site_refinement_flags_adp
S1 S 0.7984(7) 0.3219(5) 0.5081(6) 0.0254(17) Uani 1 1 d . U
O1 O 0.5400(13) 0.2158(11) 0.3831(12) 0.039(4) Uani 1 1 d . U
N1 N 0.7280(14) 0.4348(9) 0.3405(10) 0.027(3) Uani 1 1 d . U
C1 C 0.6810(14) 0.3656(10) 0.4151(11) 0.023(3) Uani 1 1 d . U
S2 S 0.9344(7) 0.2838(5) 0.4030(6) 0.0277(18) Uani 1 1 d . U
O2 O 0.8537(16) 0.4581(11) 0.2014(11) 0.042(4) Uani 1 1 d . U
N2 N 0.7280(12) 0.2250(9) 0.3017(10) 0.021(2) Uani 1 1 d . U
C2 C 0.8116(16) 0.4010(10) 0.2681(12) 0.027(3) Uani 1 1 d . U
C3 C 0.8385(14) 0.2819(10) 0.2857(11) 0.023(3) Uani 1 1 d . U
O3 O 0.8144(18) 0.6618(11) 0.2491(11) 0.047(4) Uani 1 1 d . U
H3 H 0.8313 0.6057 0.2199 0.010(12) Uiso 1 1 calc R .
C4 C 0.6393(15) 0.2610(11) 0.3613(13) 0.029(3) Uani 1 1 d . U
O4 O 0.4359(16) 0.6233(12) 0.4985(12) 0.045(3) Uani 1 1 d . U
C5 C 0.5791(16) 0.4273(11) 0.4681(12) 0.030(3) Uani 1 1 d . U
H5A H 0.5016 0.4178 0.4343 0.036 Uiso 1 1 calc R U
H5B H 0.5715 0.4068 0.5387 0.036 Uiso 1 1 calc R U
O5 O 0.5520(16) 0.0155(12) 0.2995(13) 0.046(4) Uani 1 1 d . U
H5 H 0.5281 0.0737 0.3207 0.08(4) Uiso 1 1 calc R .
C8 C 0.5357(17) 0.6304(13) 0.4689(12) 0.033(3) Uani 1 1 d . U
C7 C 0.6809(17) 0.5476(11) 0.3510(13) 0.033(3) Uani 1 1 d . U
H7 H 0.6164 0.5604 0.3013 0.040 Uiso 1 1 calc R U
C6 C 0.6256(16) 0.5381(13) 0.4569(13) 0.034(3) Uani 1 1 d . U
H6 H 0.6909 0.5484 0.5063 0.041 Uiso 1 1 calc R U
O6 O 0.9479(18) 0.0480(11) 0.0560(13) 0.049(4) Uani 1 1 d . U
C9 C 0.5955(19) 0.7324(14) 0.4278(13) 0.043(4) Uani 1 1 d . U
H9 H 0.5551 0.7973 0.4375 0.052 Uiso 1 1 calc R U
C10 C 0.697(2) 0.7345(15) 0.3811(14) 0.050(4) Uani 1 1 d . U
H10 H 0.7283 0.8022 0.3664 0.060 Uiso 1 1 calc R U
C11 C 0.7746(19) 0.6391(12) 0.3464(13) 0.038(4) Uani 1 1 d . U
H11 H 0.8429 0.6261 0.3924 0.045 Uiso 1 1 calc R U
C12 C 0.7255(15) 0.1276(10) 0.2392(11) 0.023(3) Uani 1 1 d . U
H12 H 0.6803 0.1437 0.1771 0.028 Uiso 1 1 calc R U
C13 C 0.8615(16) 0.1162(11) 0.2116(13) 0.032(3) Uani 1 1 d . U
H13 H 0.9054 0.0869 0.2699 0.038 Uiso 1 1 calc R U
C14 C 0.9007(16) 0.2280(11) 0.1949(13) 0.034(4) Uani 1 1 d . U
H14A H 0.8710 0.2561 0.1310 0.04(2) Uiso 1 1 calc R .
H14B H 0.9885 0.2352 0.1977 0.07(3) Uiso 1 1 calc R .
C15 C 0.8725(18) 0.0384(12) 0.1235(14) 0.039(4) Uani 1 1 d . U
C16 C 0.7930(16) -0.0565(11) 0.1330(12) 0.031(3) Uani 1 1 d . U
H16 H 0.8013 -0.1130 0.0875 0.038 Uiso 1 1 calc R U
C17 C 0.7094(16) -0.0623(11) 0.2059(12) 0.032(3) Uani 1 1 d . U
H17 H 0.6655 -0.1261 0.2094 0.038 Uiso 1 1 calc R U
C18 C 0.6782(15) 0.0204(10) 0.2819(12) 0.028(3) Uani 1 1 d . U
H18 H 0.7212 0.0045 0.3451 0.034 Uiso 1 1 calc R U

loop_
_atom_site_aniso_label
_atom_site_aniso_U_11
_atom_site_aniso_U_22
_atom_site_aniso_U_33
_atom_site_aniso_U_23
_atom_site_aniso_U_13
_atom_site_aniso_U_12
S1 0.029(4) 0.013(3) 0.035(4) 0.003(3) -0.001(3) -0.006(3)
O1 0.033(6) 0.023(6) 0.062(9) -0.011(6) 0.019(6) -0.007(5)
N1 0.039(7) 0.013(4) 0.028(5) -0.003(4) 0.004(5) -0.003(4)
C1 0.029(6) 0.013(5) 0.027(5) -0.002(4) -0.003(5) -0.008(4)
S2 0.031(4) 0.014(3) 0.038(4) -0.003(3) 0.006(3) -0.006(3)
O2 0.067(10) 0.023(6) 0.035(6) -0.002(5) 0.019(7) -0.011(6)
N2 0.023(5) 0.010(4) 0.028(5) -0.004(4) -0.003(4) -0.006(4)
C2 0.042(8) 0.006(5) 0.034(6) -0.002(4) 0.009(6) -0.008(4)
C3 0.030(6) 0.003(4) 0.037(6) -0.004(4) 0.005(5) -0.006(4)
O3 0.082(11) 0.019(6) 0.040(7) 0.005(5) 0.007(7) -0.012(7)
C4 0.033(6) 0.012(5) 0.042(7) -0.007(5) 0.006(5) -0.006(4)
O4 0.045(7) 0.041(7) 0.050(8) -0.015(6) -0.008(6) 0.010(6)
C5 0.034(7) 0.030(6) 0.027(7) -0.005(5) 0.001(6) -0.002(5)
O5 0.043(7) 0.034(8) 0.061(10) -0.011(7) -0.005(7) -0.013(6)
C8 0.045(7) 0.026(6) 0.028(7) -0.008(5) -0.012(6) 0.008(5)
C7 0.048(8) 0.014(5) 0.037(7) -0.006(4) -0.002(6) -0.002(5)
C6 0.040(7) 0.024(5) 0.040(7) -0.004(5) -0.004(6) 0.000(5)
O6 0.072(10) 0.019(6) 0.056(8) -0.014(5) 0.011(7) -0.005(7)
C9 0.067(9) 0.025(6) 0.037(9) -0.002(6) -0.010(7) 0.008(6)
C10 0.074(9) 0.029(7) 0.046(9) -0.003(6) -0.005(7) -0.001(6)
C11 0.056(8) 0.023(6) 0.034(7) 0.003(5) -0.002(6) -0.008(6)
C12 0.037(6) 0.010(5) 0.023(6) -0.001(4) -0.011(5) 0.000(4)
C13 0.039(7) 0.009(5) 0.047(7) -0.015(5) -0.005(6) -0.006(5)
C14 0.043(8) 0.008(5) 0.050(7) -0.010(5) 0.011(6) -0.002(5)
C15 0.054(9) 0.013(6) 0.048(8) -0.018(5) -0.003(6) -0.002(6)
C16 0.046(8) 0.009(5) 0.039(7) -0.009(5) -0.017(6) 0.005(5)
C17 0.042(8) 0.011(6) 0.042(7) -0.002(5) -0.019(6) 0.004(5)
C18 0.042(7) 0.011(5) 0.032(7) 0.002(5) -0.013(6) -0.001(5)

loop_
_atom_type_symbol
_atom_type_description
_atom_type_scat_dispersion_real
_atom_type_scat_dispersion_imag
_atom_type_scat_source
C C 0.0000 0.0000 'International Tables Vol C Tables 4.2.6.8 and 6.1.1.4'
H H 0.0000 0.0000 'International Tables Vol C Tables 4.2.6.8 and 6.1.1.4'
N N 0.0000 0.0000 'International Tables Vol C Tables 4.2.6.8 and 6.1.1.4'
O O 0.0000 0.0000 'International Tables Vol C Tables 4.2.6.8 and 6.1.1.4'
S S 0.0000 0.0000 'International Tables Vol C Tables 4.2.6.8 and 6.1.1.4'

loop_
_geom_angle_atom_site_label_1
_geom_angle_atom_site_label_2
_geom_angle_atom_site_label_3
_geom_angle
C1 S1 S2 97.1(6)
C2 N1 C1 122.6(12)
C2 N1 C7 125.0(12)
C1 N1 C7 112.3(12)
N1 C1 C5 106.4(12)
N1 C1 C4 107.5(12)
C5 C1 C4 114.5(12)
N1 C1 S1 112.8(11)
C5 C1 S1 110.6(11)
C4 C1 S1 105.2(10)
C3 S2 S1 98.6(6)
C4 N2 C3 123.1(11)
C4 N2 C12 126.7(12)
C3 N2 C12 110.1(12)
O2 C2 N1 124.7(13)
O2 C2 C3 126.9(14)
N1 C2 C3 108.4(12)
N2 C3 C2 109.9(12)
N2 C3 C14 106.2(11)
C2 C3 C14 113.0(12)
N2 C3 S2 111.3(10)
C2 C3 S2 102.9(10)
C14 C3 S2 113.6(12)
C11 O3 H3 109.5
O1 C4 N2 128.3(13)
O1 C4 C1 121.7(14)
N2 C4 C1 109.7(12)
C6 C5 C1 99.8(13)
C6 C5 H5A 111.8
C1 C5 H5A 111.8
C6 C5 H5B 111.8
C1 C5 H5B 111.8
H5A C5 H5B 109.5
C18 O5 H5 109.5
O4 C8 C6 126.0(17)
O4 C8 C9 125.8(17)
C6 C8 C9 108.1(15)
N1 C7 C6 98.6(12)
N1 C7 C11 117.2(15)
C6 C7 C11 111.1(13)
N1 C7 H7 109.8
C6 C7 H7 109.8
C11 C7 H7 109.8
C5 C6 C8 118.0(15)
C5 C6 C7 107.5(13)
C8 C6 C7 107.2(14)
C5 C6 H6 107.9
C8 C6 H6 107.9
C7 C6 H6 107.9
C10 C9 C8 124.3(17)
C10 C9 H9 117.8
C8 C9 H9 117.8
C9 C10 C11 128.0(18)
C9 C10 H10 116.0
C11 C10 H10 116.0
O3 C11 C10 107.1(14)
O3 C11 C7 113.5(14)
C10 C11 C7 101.0(15)
O3 C11 H11 111.6
C10 C11 H11 111.6
C7 C11 H11 111.6
N2 C12 C18 121.0(12)
N2 C12 C13 101.0(11)
C18 C12 C13 109.5(12)
N2 C12 H12 108.2
C18 C12 H12 108.2
C13 C12 H12 108.2
C14 C13 C15 117.6(15)
C14 C13 C12 103.4(13)
C15 C13 C12 108.4(13)
C14 C13 H13 109.0
C15 C13 H13 109.0
C12 C13 H13 109.0
C13 C14 C3 99.5(12)
C13 C14 H14A 111.9
C3 C14 H14A 111.9
C13 C14 H14B 111.9
C3 C14 H14B 111.9
H14A C14 H14B 109.6
O6 C15 C16 122.8(14)
O6 C15 C13 123.4(15)
C16 C15 C13 113.5(15)
C17 C16 C15 120.9(13)
C17 C16 H16 119.5
C15 C16 H16 119.5
C16 C17 C18 127.8(14)
C16 C17 H17 116.1
C18 C17 H17 116.1
O5 C18 C17 108.1(14)
O5 C18 C12 115.6(13)
C17 C18 C12 106.0(13)
O5 C18 H18 109.0
C17 C18 H18 109.0
C12 C18 H18 109.0

loop_
_geom_bond_atom_site_label_1
_geom_bond_atom_site_label_2
_geom_bond_distance
S1 C1 1.864(16)
S1 S2 2.096(11)
O1 C4 1.26(2)
N1 C2 1.39(2)
N1 C1 1.409(19)
N1 C7 1.504(19)
C1 C5 1.53(2)
C1 C4 1.554(18)
S2 C3 1.876(17)
O2 C2 1.22(2)
N2 C4 1.33(2)
N2 C3 1.422(19)
N2 C12 1.468(17)
C2 C3 1.529(19)
C3 C14 1.54(2)
O3 C11 1.39(2)
O3 H3 0.8200
O4 C8 1.17(2)
C5 C6 1.48(2)
C5 H5A 0.9700
C5 H5B 0.9700
O5 C18 1.41(2)
O5 H5 0.8200
C8 C6 1.52(2)
C8 C9 1.53(2)
C7 C6 1.53(2)
C7 C11 1.54(2)
C7 H7 0.9800
C6 H6 0.9800
O6 C15 1.22(2)
C9 C10 1.28(3)
C9 H9 0.9300
C10 C11 1.53(2)
C10 H10 0.9300
C11 H11 0.9800
C12 C18 1.540(19)
C12 C13 1.55(2)
C12 H12 0.9800
C13 C14 1.47(2)
C13 C15 1.52(2)
C13 H13 0.9800
C14 H14A 0.9700
C14 H14B 0.9700
C15 C16 1.47(2)
C16 C17 1.33(2)
C16 H16 0.9300
C17 C18 1.48(2)
C17 H17 0.9300
C18 H18 0.9800
